data_7243011
loop_
_publ_author_name
'Juneja, Navkiran'
'Zahid, Ethan'
'Unruh, Daniel K.'
'Hutchins, Kristin M.'

_publ_section_title
;
 Solid-state behaviors of imines: colossal biaxial positive thermal
 expansion, motion capability, and phase transitions
;
_journal_issue 25
_journal_name_full CrystEngComm
_journal_page_first 4439
_journal_page_last 4443
_journal_paper_doi 10.1039/D1CE00706H
_journal_volume 23
_journal_year 2021
_chemical_formula_moiety 'C12 H11 N3'
_chemical_formula_sum 'C12 H11 N3'
_chemical_formula_weight 197.24
_space_group_crystal_system orthorhombic
_space_group_IT_number 19
_space_group_name_Hall 'P 2ac 2ab'
_space_group_name_H-M_alt 'P 21 21 21'
_atom_sites_solution_hydrogens mixed
_audit_creation_date 2021-02-04
_audit_creation_method
;
Olex2 1.3-ac4
(compiled 2020.03.28 svn.rd84adfe8 for Rigaku Oxford Diffraction, GUI svn.r6032)
;
_audit_update_record
;
2021-05-28 deposited with the CCDC.	2021-06-07 downloaded from the CCDC.
;
_cell_angle_alpha 90
_cell_angle_beta 90
_cell_angle_gamma 90
_cell_formula_units_Z 4
_cell_length_a 5.84375(5)
_cell_length_b 7.34622(6)
_cell_length_c 23.48048(20)
_cell_measurement_reflns_used 13057
_cell_measurement_temperature 210(2)
_cell_measurement_theta_max 77.15
_cell_measurement_theta_min 3.743
_cell_volume 1008.005(15)
_computing_cell_refinement 'CrysAlisPro 1.171.41.104a (Rigaku OD, 2021)'
_computing_data_collection 'CrysAlisPro 1.171.41.104a (Rigaku OD, 2021)'
_computing_data_reduction 'CrysAlisPro 1.171.41.104a (Rigaku OD, 2021)'
_computing_molecular_graphics 'Olex2 1.3-ac4 (Dolomanov et al., 2009)'
_computing_publication_material 'Olex2 1.3-ac4 (Dolomanov et al., 2009)'
_computing_structure_refinement 'XL  (Sheldrick, 2008)'
_computing_structure_solution 'SHELXT 2014/5 (Sheldrick, 2014)'
_diffrn_ambient_temperature 209.95
_diffrn_measured_fraction_theta_full 1.000
_diffrn_measured_fraction_theta_max 0.994
_diffrn_measurement_device_type 'Bruker APEX-II CCD'
_diffrn_measurement_method '\f and \w scans'
_diffrn_radiation_type CuK\a
_diffrn_radiation_wavelength 1.54178
_diffrn_reflns_av_R_equivalents 0.0411
_diffrn_reflns_av_unetI/netI 0.0171
_diffrn_reflns_Laue_measured_fraction_full 1.000
_diffrn_reflns_Laue_measured_fraction_max 0.994
_diffrn_reflns_limit_h_max 7
_diffrn_reflns_limit_h_min -5
_diffrn_reflns_limit_k_max 9
_diffrn_reflns_limit_k_min -9
_diffrn_reflns_limit_l_max 29
_diffrn_reflns_limit_l_min -29
_diffrn_reflns_number 19537
_diffrn_reflns_point_group_measured_fraction_full 1.000
_diffrn_reflns_point_group_measured_fraction_max 0.988
_diffrn_reflns_theta_full 67.679
_diffrn_reflns_theta_max 77.359
_diffrn_reflns_theta_min 3.765
_diffrn_standards_number 0
_exptl_absorpt_coefficient_mu 0.637
_exptl_absorpt_correction_type none
_exptl_crystal_colour 'clear yellow'
_exptl_crystal_colour_lustre clear
_exptl_crystal_colour_primary yellow
_exptl_crystal_density_diffrn 1.300
_exptl_crystal_description irregular
_exptl_crystal_F_000 416
_exptl_crystal_size_max 0.15
_exptl_crystal_size_mid 0.103
_exptl_crystal_size_min 0.052
_refine_diff_density_max 0.135
_refine_diff_density_min -0.102
_refine_diff_density_rms 0.026
_refine_ls_abs_structure_details
;
 Flack x determined using 801 quotients [(I+)-(I-)]/[(I+)+(I-)]
 (Parsons, Flack and Wagner, Acta Cryst. B69 (2013) 249-259).
;
_refine_ls_abs_structure_Flack 0.14(18)
_refine_ls_extinction_coef 0.0052(8)
_refine_ls_extinction_expression Fc^*^=kFc[1+0.001xFc^2^\l^3^/sin(2\q)]^-1/4^
_refine_ls_extinction_method 'SHELXL-2018/3 (Sheldrick 2018)'
_refine_ls_goodness_of_fit_ref 1.073
_refine_ls_hydrogen_treatment mixed
_refine_ls_matrix_type full
_refine_ls_number_parameters 143
_refine_ls_number_reflns 2112
_refine_ls_number_restraints 0
_refine_ls_restrained_S_all 1.073
_refine_ls_R_factor_all 0.0289
_refine_ls_R_factor_gt 0.0279
_refine_ls_shift/su_max 0.000
_refine_ls_shift/su_mean 0.000
_refine_ls_structure_factor_coef Fsqd
_refine_ls_weighting_details 'w=1/[\s^2^(Fo^2^)+(0.0372P)^2^+0.0981P] where P=(Fo^2^+2Fc^2^)/3'
_refine_ls_weighting_scheme calc
_refine_ls_wR_factor_gt 0.0734
_refine_ls_wR_factor_ref 0.0742
_reflns_Friedel_coverage 0.660
_reflns_Friedel_fraction_full 1.000
_reflns_Friedel_fraction_max 0.980
_reflns_number_gt 2032
_reflns_number_total 2112
_reflns_threshold_expression 'I > 2\s(I)'
_cod_data_source_file d1ce00706h2.cif
_cod_data_source_block PI_210_2
_cod_depositor_comments 'Adding full bibliography for 7242993--7243020.cif.'
_cod_original_cell_volume 1008.005(14)
_cod_database_code 7243011
_shelx_shelxl_version_number 2018/3
_shelx_space_group_comment
;
The symmetry employed for this shelxl refinement is uniquely defined
by the following loop, which should always be used as a source of
symmetry information in preference to the above space-group names.
They are only intended as comments.
;
_shelx_estimated_absorpt_t_max 0.968
_shelx_estimated_absorpt_t_min 0.911
_olex2_refinement_description
;
1. Fixed Uiso
 At 1.2 times of:
  All C(H) groups, All N(H,H) groups
2.a Aromatic/amide H refined with riding coordinates:
 C7(H7), C2(H2), C3(H3), C5(H5), C6(H6), C9(H9), C10(H10), C11(H11), C12(H12)
;
_olex2_submission_special_instructions 'No special instructions were received'

loop_
_space_group_symop_operation_xyz
'x, y, z'
'-x+1/2, -y, z+1/2'
'-x, y+1/2, -z+1/2'
'x+1/2, -y+1/2, -z'

loop_
_atom_site_label
_atom_site_type_symbol
_atom_site_fract_x
_atom_site_fract_y
_atom_site_fract_z
_atom_site_U_iso_or_equiv
_atom_site_adp_type
_atom_site_occupancy
_atom_site_site_symmetry_order
_atom_site_calc_flag
_atom_site_refinement_flags_posn
_atom_site_refinement_flags_adp
_atom_site_refinement_flags_occupancy
_atom_site_disorder_assembly
_atom_site_disorder_group
N1 N 0.1812(3) 0.5342(2) 0.52233(6) 0.0480(4) Uani 1 1 d . . . . .
H1A H 0.063(4) 0.612(3) 0.5316(9) 0.058 Uiso 1 1 d . U . . .
H1B H 0.261(4) 0.482(3) 0.5509(9) 0.058 Uiso 1 1 d . U . . .
N2 N 0.5928(2) 0.60955(18) 0.30806(5) 0.0373(3) Uani 1 1 d . . . . .
C7 C 0.7876(3) 0.5485(2) 0.29346(6) 0.0370(3) Uani 1 1 d . . . . .
H7 H 0.879066 0.488730 0.320560 0.044 Uiso 1 1 calc R U . . .
C1 C 0.2897(3) 0.5576(2) 0.47094(6) 0.0356(3) Uani 1 1 d . . . . .
C2 C 0.1935(3) 0.6636(2) 0.42768(6) 0.0375(3) Uani 1 1 d . . . . .
H2 H 0.055777 0.726275 0.434301 0.045 Uiso 1 1 calc R U . . .
C3 C 0.2997(3) 0.6768(2) 0.37517(6) 0.0360(3) Uani 1 1 d . . . . .
H3 H 0.231044 0.747142 0.346418 0.043 Uiso 1 1 calc R U . . .
C4 C 0.5062(3) 0.5884(2) 0.36381(6) 0.0338(3) Uani 1 1 d . . . . .
C5 C 0.6052(3) 0.4861(2) 0.40771(6) 0.0366(3) Uani 1 1 d . . . . .
H5 H 0.745674 0.427078 0.401465 0.044 Uiso 1 1 calc R U . . .
C6 C 0.4992(3) 0.4708(2) 0.46003(6) 0.0374(3) Uani 1 1 d . . . . .
H6 H 0.568509 0.401148 0.488838 0.045 Uiso 1 1 calc R U . . .
C8 C 0.8721(3) 0.5698(2) 0.23489(6) 0.0340(3) Uani 1 1 d . . . . .
C9 C 0.7398(3) 0.6473(2) 0.19175(6) 0.0367(3) Uani 1 1 d . . . . .
H9 H 0.592477 0.691847 0.199722 0.044 Uiso 1 1 calc R U . . .
C10 C 0.8275(3) 0.6580(2) 0.13728(7) 0.0399(4) Uani 1 1 d . . . . .
H10 H 0.736381 0.711124 0.108785 0.048 Uiso 1 1 calc R U . . .
N3 N 1.0360(2) 0.59650(18) 0.12276(5) 0.0384(3) Uani 1 1 d . . . . .
C11 C 1.1621(3) 0.5258(2) 0.16451(7) 0.0383(4) Uani 1 1 d . . . . .
H11 H 1.309083 0.482792 0.155395 0.046 Uiso 1 1 calc R U . . .
C12 C 1.0900(3) 0.5116(2) 0.22052(6) 0.0375(3) Uani 1 1 d . . . . .
H12 H 1.187806 0.463042 0.248445 0.045 Uiso 1 1 calc R U . . .

loop_
_atom_site_aniso_label
_atom_site_aniso_U_11
_atom_site_aniso_U_22
_atom_site_aniso_U_33
_atom_site_aniso_U_23
_atom_site_aniso_U_13
_atom_site_aniso_U_12
N1 0.0507(8) 0.0583(9) 0.0349(7) 0.0046(7) 0.0060(6) 0.0092(8)
N2 0.0391(7) 0.0378(6) 0.0351(7) -0.0010(5) 0.0006(5) -0.0004(6)
C7 0.0388(8) 0.0380(7) 0.0342(7) 0.0001(6) -0.0033(6) 0.0000(7)
C1 0.0393(8) 0.0350(7) 0.0324(7) -0.0038(6) -0.0016(6) -0.0023(7)
C2 0.0347(7) 0.0389(7) 0.0391(8) -0.0018(6) -0.0004(6) 0.0048(6)
C3 0.0373(8) 0.0352(7) 0.0354(7) 0.0021(6) -0.0039(6) 0.0027(6)
C4 0.0358(7) 0.0323(7) 0.0332(7) -0.0017(5) -0.0011(6) -0.0018(6)
C5 0.0357(7) 0.0368(7) 0.0372(8) -0.0023(6) -0.0020(6) 0.0040(7)
C6 0.0421(8) 0.0360(8) 0.0342(7) 0.0009(6) -0.0053(6) 0.0034(7)
C8 0.0369(8) 0.0309(7) 0.0343(7) -0.0022(6) -0.0022(6) -0.0037(6)
C9 0.0342(8) 0.0378(8) 0.0380(8) -0.0028(6) -0.0021(6) 0.0033(6)
C10 0.0424(9) 0.0400(8) 0.0372(8) 0.0016(6) -0.0063(6) 0.0037(7)
N3 0.0412(7) 0.0385(7) 0.0354(6) 0.0003(5) 0.0003(5) -0.0023(6)
C11 0.0338(7) 0.0388(8) 0.0424(8) -0.0010(6) 0.0008(6) 0.0009(6)
C12 0.0372(8) 0.0381(8) 0.0372(8) 0.0020(6) -0.0036(6) 0.0022(7)

loop_
_atom_type_symbol
_atom_type_description
_atom_type_scat_dispersion_real
_atom_type_scat_dispersion_imag
_atom_type_scat_source
C C 0.0181 0.0091 'International Tables Vol C Tables 4.2.6.8 and 6.1.1.4'
H H 0.0000 0.0000 'International Tables Vol C Tables 4.2.6.8 and 6.1.1.4'
N N 0.0311 0.0180 'International Tables Vol C Tables 4.2.6.8 and 6.1.1.4'

loop_
_exptl_crystal_face_index_h
_exptl_crystal_face_index_k
_exptl_crystal_face_index_l
_exptl_crystal_face_perp_dist
0.82 4.61 -2.16 0.0636
-0.30 -4.35 6.09 0.0646
3.00 2.68 -3.60 0.0538
3.70 -0.13 -3.39 0.0485
-2.94 -0.85 9.25 0.0528
-3.70 0.15 3.39 0.0545
-0.85 -3.58 -9.46 0.0666
-0.03 -3.94 -5.93 0.0646
-0.24 -2.98 11.86 0.0486
-2.54 2.13 -9.06 0.0670
-1.30 -0.26 14.28 0.0337
3.57 1.59 0.42 0.0408
0.11 1.71 14.21 0.0357
-0.61 -0.36 -14.99 0.0244
0.33 0.27 15.14 0.0246

loop_
_geom_angle_atom_site_label_1
_geom_angle_atom_site_label_2
_geom_angle_atom_site_label_3
_geom_angle
_geom_angle_site_symmetry_1
_geom_angle_site_symmetry_3
_geom_angle_publ_flag
H1A N1 H1B 118.1(19) . . ?
C1 N1 H1A 118.3(13) . . ?
C1 N1 H1B 118.0(13) . . ?
C7 N2 C4 122.16(13) . . ?
N2 C7 H7 119.5 . . ?
N2 C7 C8 121.07(14) . . ?
C8 C7 H7 119.5 . . ?
N1 C1 C2 121.46(15) . . ?
N1 C1 C6 120.41(14) . . ?
C2 C1 C6 118.11(14) . . ?
C1 C2 H2 119.8 . . ?
C3 C2 C1 120.40(15) . . ?
C3 C2 H2 119.8 . . ?
C2 C3 H3 119.2 . . ?
C2 C3 C4 121.68(14) . . ?
C4 C3 H3 119.2 . . ?
C3 C4 N2 115.83(13) . . ?
C3 C4 C5 117.78(14) . . ?
C5 C4 N2 126.39(13) . . ?
C4 C5 H5 119.6 . . ?
C6 C5 C4 120.88(14) . . ?
C6 C5 H5 119.6 . . ?
C1 C6 H6 119.4 . . ?
C5 C6 C1 121.12(14) . . ?
C5 C6 H6 119.4 . . ?
C9 C8 C7 122.43(14) . . ?
C12 C8 C7 120.28(14) . . ?
C12 C8 C9 117.28(14) . . ?
C8 C9 H9 120.3 . . ?
C10 C9 C8 119.35(14) . . ?
C10 C9 H9 120.3 . . ?
C9 C10 H10 118.2 . . ?
N3 C10 C9 123.56(14) . . ?
N3 C10 H10 118.2 . . ?
C11 N3 C10 116.49(14) . . ?
N3 C11 H11 118.0 . . ?
N3 C11 C12 124.07(14) . . ?
C12 C11 H11 118.0 . . ?
C8 C12 H12 120.4 . . ?
C11 C12 C8 119.19(14) . . ?
C11 C12 H12 120.4 . . ?

loop_
_geom_bond_atom_site_label_1
_geom_bond_atom_site_label_2
_geom_bond_distance
_geom_bond_site_symmetry_2
_geom_bond_publ_flag
N1 H1A 0.92(2) . ?
N1 H1B 0.90(2) . ?
N1 C1 1.3739(19) . ?
N2 C7 1.271(2) . ?
N2 C4 1.4122(19) . ?
C7 H7 0.9400 . ?
C7 C8 1.470(2) . ?
C1 C2 1.398(2) . ?
C1 C6 1.404(2) . ?
C2 H2 0.9400 . ?
C2 C3 1.384(2) . ?
C3 H3 0.9400 . ?
C3 C4 1.396(2) . ?
C4 C5 1.401(2) . ?
C5 H5 0.9400 . ?
C5 C6 1.380(2) . ?
C6 H6 0.9400 . ?
C8 C9 1.396(2) . ?
C8 C12 1.385(2) . ?
C9 H9 0.9400 . ?
C9 C10 1.380(2) . ?
C10 H10 0.9400 . ?
C10 N3 1.343(2) . ?
N3 C11 1.332(2) . ?
C11 H11 0.9400 . ?
C11 C12 1.385(2) . ?
C12 H12 0.9400 . ?

loop_
_geom_hbond_atom_site_label_D
_geom_hbond_atom_site_label_H
_geom_hbond_atom_site_label_A
_geom_hbond_distance_DH
_geom_hbond_distance_HA
_geom_hbond_distance_DA
_geom_hbond_angle_DHA
_geom_hbond_site_symmetry_A
_geom_hbond_publ_flag
N1 H1B N3 0.90(2) 2.14(2) 3.036(2) 170.6(19) 2_665 yes

loop_
_geom_torsion_atom_site_label_1
_geom_torsion_atom_site_label_2
_geom_torsion_atom_site_label_3
_geom_torsion_atom_site_label_4
_geom_torsion
_geom_torsion_site_symmetry_1
_geom_torsion_site_symmetry_2
_geom_torsion_site_symmetry_3
_geom_torsion_site_symmetry_4
_geom_torsion_publ_flag
N1 C1 C2 C3 -176.34(15) . . . . ?
N1 C1 C6 C5 176.97(15) . . . . ?
N2 C7 C8 C9 -3.9(2) . . . . ?
N2 C7 C8 C12 176.33(14) . . . . ?
N2 C4 C5 C6 -177.71(14) . . . . ?
C7 N2 C4 C3 174.28(14) . . . . ?
C7 N2 C4 C5 -6.8(2) . . . . ?
C7 C8 C9 C10 -178.02(14) . . . . ?
C7 C8 C12 C11 177.18(14) . . . . ?
C1 C2 C3 C4 -1.0(2) . . . . ?
C2 C1 C6 C5 -1.4(2) . . . . ?
C2 C3 C4 N2 178.44(14) . . . . ?
C2 C3 C4 C5 -0.6(2) . . . . ?
C3 C4 C5 C6 1.2(2) . . . . ?
C4 N2 C7 C8 178.99(13) . . . . ?
C4 C5 C6 C1 -0.2(2) . . . . ?
C6 C1 C2 C3 2.0(2) . . . . ?
C8 C9 C10 N3 0.3(2) . . . . ?
C9 C8 C12 C11 -2.6(2) . . . . ?
C9 C10 N3 C11 -1.4(2) . . . . ?
C10 N3 C11 C12 0.5(2) . . . . ?
N3 C11 C12 C8 1.5(2) . . . . ?
C12 C8 C9 C10 1.8(2) . . . . ?
